data_7108137
loop_
_publ_author_name
'Mi-Na Zhao'
'Zhi-Hui Ren'
'Yao-Yu Wang'
'Zheng-Hui Guan'

_publ_section_title
;
 Coupling of enamides with alkynes or arynes for synthesis of substituted
 pyridines and isoquinolines via amide activation
;
_journal_name_full Chem.Commun.
_journal_page_first 8105
_journal_paper_doi 10.1039/c2cc33768a
_journal_volume 48
_journal_year 2012
_chemical_formula_sum 'C17 H17 N O5'
_chemical_formula_weight 315.32
_chemical_name_systematic
;
?
;
_space_group_IT_number 2
_symmetry_cell_setting triclinic
_symmetry_space_group_name_Hall '-P 1'
_symmetry_space_group_name_H-M 'P -1'
_atom_sites_solution_hydrogens geom
_atom_sites_solution_primary direct
_atom_sites_solution_secondary difmap
_audit_creation_method SHELXL-97
_cell_angle_alpha 73.710(3)
_cell_angle_beta 86.066(3)
_cell_angle_gamma 86.367(3)
_cell_formula_units_Z 2
_cell_length_a 8.158(2)
_cell_length_b 8.3923(18)
_cell_length_c 11.774(2)
_cell_measurement_reflns_used 921
_cell_measurement_temperature 296(2)
_cell_measurement_theta_max 25.96
_cell_measurement_theta_min 2.53
_cell_volume 771.1(3)
_computing_cell_refinement 'Bruker SAINT'
_computing_data_collection 'Bruker APEX2'
_computing_data_reduction 'Bruker SAINT'
_computing_molecular_graphics 'Bruker SHELXTL'
_computing_publication_material 'Bruker SHELXTL'
_computing_structure_refinement 'SHELXL-97 (Sheldrick, 2008)'
_computing_structure_solution 'SHELXS-97 (Sheldrick, 2008)'
_diffrn_ambient_temperature 296(2)
_diffrn_measured_fraction_theta_full 0.991
_diffrn_measured_fraction_theta_max 0.991
_diffrn_measurement_device_type 'Bruker APEX-II CCD'
_diffrn_measurement_method '\f and \w scans'
_diffrn_radiation_monochromator graphite
_diffrn_radiation_source 'fine-focus sealed tube'
_diffrn_radiation_type MoK\a
_diffrn_radiation_wavelength 0.71073
_diffrn_reflns_av_R_equivalents 0.0191
_diffrn_reflns_av_sigmaI/netI 0.0429
_diffrn_reflns_limit_h_max 4
_diffrn_reflns_limit_h_min -9
_diffrn_reflns_limit_k_max 9
_diffrn_reflns_limit_k_min -10
_diffrn_reflns_limit_l_max 14
_diffrn_reflns_limit_l_min -13
_diffrn_reflns_number 3921
_diffrn_reflns_theta_full 25.09
_diffrn_reflns_theta_max 25.09
_diffrn_reflns_theta_min 1.80
_exptl_absorpt_coefficient_mu 0.101
_exptl_absorpt_correction_T_max 0.9868
_exptl_absorpt_correction_T_min 0.9639
_exptl_absorpt_correction_type none
_exptl_crystal_density_diffrn 1.358
_exptl_crystal_density_meas 0
_exptl_crystal_density_method 'not measured'
_exptl_crystal_F_000 332
_exptl_crystal_size_max 0.37
_exptl_crystal_size_mid 0.27
_exptl_crystal_size_min 0.13
_refine_diff_density_max 0.222
_refine_diff_density_min -0.270
_refine_diff_density_rms 0.070
_refine_ls_extinction_method none
_refine_ls_goodness_of_fit_ref 1.053
_refine_ls_hydrogen_treatment mixed
_refine_ls_matrix_type full
_refine_ls_number_parameters 212
_refine_ls_number_reflns 2725
_refine_ls_number_restraints 0
_refine_ls_restrained_S_all 1.053
_refine_ls_R_factor_all 0.0770
_refine_ls_R_factor_gt 0.0533
_refine_ls_shift/su_max 0.000
_refine_ls_shift/su_mean 0.000
_refine_ls_structure_factor_coef Fsqd
_refine_ls_weighting_details 'calc w=1/[\s^2^(Fo^2^)+(0.1138P)^2^+0.0158P] where P=(Fo^2^+2Fc^2^)/3'
_refine_ls_weighting_scheme calc
_refine_ls_wR_factor_gt 0.1624
_refine_ls_wR_factor_ref 0.1920
_reflns_number_gt 1920
_reflns_number_total 2725
_reflns_threshold_expression >2sigma(I)
_cod_data_source_file c2cc33768a.txt
_cod_data_source_block xb5259
_cod_original_sg_symbol_H-M P-1
_cod_database_code 7108137

loop_
_symmetry_equiv_pos_as_xyz
'x, y, z'
'-x, -y, -z'

loop_
_atom_site_label
_atom_site_type_symbol
_atom_site_fract_x
_atom_site_fract_y
_atom_site_fract_z
_atom_site_U_iso_or_equiv
_atom_site_adp_type
_atom_site_occupancy
_atom_site_symmetry_multiplicity
_atom_site_calc_flag
_atom_site_refinement_flags
N1 N 0.1760(2) 0.2094(2) 0.04980(16) 0.0394(5) Uani 1 1 d .
O1 O 0.4471(3) 0.7160(2) -0.19828(17) 0.0658(6) Uani 1 1 d .
O2 O 0.4998(2) 0.5337(2) -0.30174(14) 0.0544(5) Uani 1 1 d .
O3 O 0.5756(2) 0.1693(2) -0.20811(14) 0.0532(5) Uani 1 1 d .
O4 O 0.3542(2) 0.2214(2) -0.31665(14) 0.0561(5) Uani 1 1 d .
O5 O -0.1610(2) 0.1854(2) 0.42751(15) 0.0576(5) Uani 1 1 d .
C1 C 0.5825(4) 0.6568(4) -0.3939(2) 0.0626(8) Uani 1 1 d .
H1A H 0.5080 0.7504 -0.4231 0.094 Uiso 1 1 calc R
H1B H 0.6196 0.6101 -0.4574 0.094 Uiso 1 1 calc R
H1C H 0.6753 0.6922 -0.3629 0.094 Uiso 1 1 calc R
C2 C 0.4374(3) 0.5806(3) -0.2091(2) 0.0420(6) Uani 1 1 d .
C3 C 0.3497(3) 0.4441(3) -0.12043(19) 0.0374(6) Uani 1 1 d .
C4 C 0.2700(3) 0.4830(3) -0.02405(19) 0.0384(6) Uani 1 1 d .
H4 H 0.2737 0.5897 -0.0157 0.046 Uiso 1 1 calc R
C5 C 0.1842(3) 0.3631(3) 0.06068(18) 0.0360(5) Uani 1 1 d .
C6 C 0.0971(3) 0.3974(3) 0.16718(19) 0.0364(5) Uani 1 1 d .
C7 C 0.1010(3) 0.5490(3) 0.1903(2) 0.0482(6) Uani 1 1 d .
H7 H 0.1599 0.6336 0.1388 0.058 Uiso 1 1 calc R
C8 C 0.0178(3) 0.5754(3) 0.2898(2) 0.0544(7) Uani 1 1 d .
H8 H 0.0206 0.6785 0.3044 0.065 Uiso 1 1 calc R
C9 C -0.0684(3) 0.4533(3) 0.3674(2) 0.0491(7) Uani 1 1 d .
H9 H -0.1241 0.4726 0.4342 0.059 Uiso 1 1 calc R
C10 C -0.0721(3) 0.3005(3) 0.34539(19) 0.0405(6) Uani 1 1 d .
C11 C 0.0095(3) 0.2725(3) 0.24544(19) 0.0382(6) Uani 1 1 d .
H11 H 0.0055 0.1696 0.2306 0.046 Uiso 1 1 calc R
C12 C 0.2528(3) 0.1704(3) -0.04313(19) 0.0412(6) Uani 1 1 d .
C13 C 0.3425(3) 0.2840(3) -0.13078(18) 0.0376(6) Uani 1 1 d .
C14 C 0.4220(3) 0.2255(3) -0.2312(2) 0.0416(6) Uani 1 1 d .
C15 C 0.6611(4) 0.0988(4) -0.2950(3) 0.0715(9) Uani 1 1 d .
H15A H 0.5934 0.0202 -0.3126 0.107 Uiso 1 1 calc R
H15B H 0.7621 0.0437 -0.2644 0.107 Uiso 1 1 calc R
H15C H 0.6848 0.1857 -0.3660 0.107 Uiso 1 1 calc R
C16 C 0.2355(4) -0.0044(3) -0.0489(2) 0.0579(7) Uani 1 1 d .
H16A H 0.2137 -0.0753 0.0296 0.087 Uiso 1 1 calc R
H16B H 0.3355 -0.0428 -0.0825 0.087 Uiso 1 1 calc R
H16C H 0.1462 -0.0066 -0.0973 0.087 Uiso 1 1 calc R
C17 C -0.1803(4) 0.0312(4) 0.4050(3) 0.0674(9) Uani 1 1 d .
H17A H -0.2311 0.0494 0.3310 0.101 Uiso 1 1 calc R
H17B H -0.2483 -0.0362 0.4677 0.101 Uiso 1 1 calc R
H17C H -0.0744 -0.0246 0.4012 0.101 Uiso 1 1 calc R

loop_
_atom_site_aniso_label
_atom_site_aniso_U_11
_atom_site_aniso_U_22
_atom_site_aniso_U_33
_atom_site_aniso_U_23
_atom_site_aniso_U_13
_atom_site_aniso_U_12
N1 0.0494(12) 0.0364(11) 0.0324(10) -0.0103(8) 0.0055(8) -0.0059(8)
O1 0.0883(15) 0.0485(12) 0.0591(12) -0.0138(9) 0.0182(10) -0.0207(10)
O2 0.0674(12) 0.0508(11) 0.0407(10) -0.0082(8) 0.0191(8) -0.0141(9)
O3 0.0527(12) 0.0600(12) 0.0455(10) -0.0166(8) 0.0072(8) 0.0051(9)
O4 0.0652(12) 0.0709(13) 0.0370(10) -0.0225(9) 0.0003(8) -0.0080(9)
O5 0.0678(13) 0.0631(12) 0.0428(10) -0.0181(8) 0.0218(9) -0.0203(9)
C1 0.0672(19) 0.0663(18) 0.0430(15) 0.0011(13) 0.0184(13) -0.0164(14)
C2 0.0434(14) 0.0426(15) 0.0368(13) -0.0059(11) 0.0003(10) -0.0039(11)
C3 0.0387(13) 0.0410(13) 0.0303(11) -0.0055(10) -0.0028(9) -0.0037(10)
C4 0.0438(14) 0.0364(12) 0.0347(12) -0.0095(10) 0.0005(10) -0.0038(10)
C5 0.0387(13) 0.0380(13) 0.0302(11) -0.0078(9) -0.0011(9) -0.0032(10)
C6 0.0370(12) 0.0417(13) 0.0307(11) -0.0105(10) -0.0015(9) -0.0018(10)
C7 0.0589(16) 0.0405(14) 0.0460(14) -0.0139(11) 0.0068(12) -0.0101(12)
C8 0.0665(18) 0.0453(15) 0.0576(16) -0.0257(13) 0.0082(13) -0.0085(13)
C9 0.0518(16) 0.0600(17) 0.0420(14) -0.0268(12) 0.0068(11) -0.0040(12)
C10 0.0409(13) 0.0469(14) 0.0334(12) -0.0115(10) 0.0032(10) -0.0045(10)
C11 0.0431(14) 0.0361(12) 0.0357(12) -0.0105(10) 0.0002(10) -0.0033(10)
C12 0.0494(14) 0.0415(13) 0.0318(12) -0.0094(10) 0.0032(10) -0.0049(11)
C13 0.0403(13) 0.0430(13) 0.0290(11) -0.0096(10) 0.0005(9) -0.0019(10)
C14 0.0492(15) 0.0385(13) 0.0337(12) -0.0054(10) 0.0066(11) -0.0068(10)
C15 0.068(2) 0.078(2) 0.0689(19) -0.0301(16) 0.0190(15) 0.0125(16)
C16 0.081(2) 0.0476(15) 0.0472(15) -0.0184(12) 0.0165(13) -0.0163(13)
C17 0.086(2) 0.0585(18) 0.0569(17) -0.0159(14) 0.0232(15) -0.0288(16)

loop_
_atom_type_symbol
_atom_type_description
_atom_type_scat_dispersion_real
_atom_type_scat_dispersion_imag
_atom_type_scat_source
C C 0.0033 0.0016 'International Tables Vol C Tables 4.2.6.8 and 6.1.1.4'
H H 0.0000 0.0000 'International Tables Vol C Tables 4.2.6.8 and 6.1.1.4'
N N 0.0061 0.0033 'International Tables Vol C Tables 4.2.6.8 and 6.1.1.4'
O O 0.0106 0.0060 'International Tables Vol C Tables 4.2.6.8 and 6.1.1.4'

loop_
_geom_angle_atom_site_label_1
_geom_angle_atom_site_label_2
_geom_angle_atom_site_label_3
_geom_angle
C12 N1 C5 119.50(19)
C2 O2 C1 116.8(2)
C14 O3 C15 115.5(2)
C10 O5 C17 117.87(18)
O2 C1 H1A 109.5
O2 C1 H1B 109.5
H1A C1 H1B 109.5
O2 C1 H1C 109.5
H1A C1 H1C 109.5
H1B C1 H1C 109.5
O1 C2 O2 123.9(2)
O1 C2 C3 123.9(2)
O2 C2 C3 112.2(2)
C4 C3 C13 118.9(2)
C4 C3 C2 117.0(2)
C13 C3 C2 124.1(2)
C3 C4 C5 120.0(2)
C3 C4 H4 120.0
C5 C4 H4 120.0
N1 C5 C4 121.0(2)
N1 C5 C6 116.61(19)
C4 C5 C6 122.4(2)
C7 C6 C11 119.1(2)
C7 C6 C5 122.1(2)
C11 C6 C5 118.8(2)
C6 C7 C8 120.1(2)
C6 C7 H7 120.0
C8 C7 H7 120.0
C9 C8 C7 121.3(2)
C9 C8 H8 119.4
C7 C8 H8 119.4
C8 C9 C10 119.1(2)
C8 C9 H9 120.5
C10 C9 H9 120.5
O5 C10 C9 115.3(2)
O5 C10 C11 124.4(2)
C9 C10 C11 120.3(2)
C10 C11 C6 120.1(2)
C10 C11 H11 119.9
C6 C11 H11 119.9
N1 C12 C13 122.6(2)
N1 C12 C16 115.9(2)
C13 C12 C16 121.5(2)
C3 C13 C12 118.0(2)
C3 C13 C14 124.4(2)
C12 C13 C14 117.5(2)
O4 C14 O3 124.8(2)
O4 C14 C13 124.7(2)
O3 C14 C13 110.42(19)
O3 C15 H15A 109.5
O3 C15 H15B 109.5
H15A C15 H15B 109.5
O3 C15 H15C 109.5
H15A C15 H15C 109.5
H15B C15 H15C 109.5
C12 C16 H16A 109.5
C12 C16 H16B 109.5
H16A C16 H16B 109.5
C12 C16 H16C 109.5
H16A C16 H16C 109.5
H16B C16 H16C 109.5
O5 C17 H17A 109.5
O5 C17 H17B 109.5
H17A C17 H17B 109.5
O5 C17 H17C 109.5
H17A C17 H17C 109.5
H17B C17 H17C 109.5

loop_
_geom_bond_atom_site_label_1
_geom_bond_atom_site_label_2
_geom_bond_distance
N1 C12 1.333(3)
N1 C5 1.337(3)
O1 C2 1.186(3)
O2 C2 1.321(3)
O2 C1 1.435(3)
O3 C14 1.329(3)
O3 C15 1.439(3)
O4 C14 1.191(3)
O5 C10 1.365(3)
O5 C17 1.412(3)
C1 H1A 0.9600
C1 H1B 0.9600
C1 H1C 0.9600
C2 C3 1.498(3)
C3 C4 1.378(3)
C3 C13 1.388(3)
C4 C5 1.389(3)
C4 H4 0.9300
C5 C6 1.488(3)
C6 C7 1.376(3)
C6 C11 1.386(3)
C7 C8 1.379(3)
C7 H7 0.9300
C8 C9 1.363(4)
C8 H8 0.9300
C9 C10 1.380(3)
C9 H9 0.9300
C10 C11 1.382(3)
C11 H11 0.9300
C12 C13 1.394(3)
C12 C16 1.503(3)
C13 C14 1.497(3)
C15 H15A 0.9600
C15 H15B 0.9600
C15 H15C 0.9600
C16 H16A 0.9600
C16 H16B 0.9600
C16 H16C 0.9600
C17 H17A 0.9600
C17 H17B 0.9600
C17 H17C 0.9600

loop_
_geom_torsion_atom_site_label_1
_geom_torsion_atom_site_label_2
_geom_torsion_atom_site_label_3
_geom_torsion_atom_site_label_4
_geom_torsion
C1 O2 C2 O1 -0.5(4)
C1 O2 C2 C3 178.22(19)
O1 C2 C3 C4 3.1(4)
O2 C2 C3 C4 -175.6(2)
O1 C2 C3 C13 -177.8(2)
O2 C2 C3 C13 3.5(3)
C13 C3 C4 C5 -0.1(3)
C2 C3 C4 C5 179.05(19)
C12 N1 C5 C4 0.6(3)
C12 N1 C5 C6 -179.39(19)
C3 C4 C5 N1 -0.6(3)
C3 C4 C5 C6 179.40(19)
N1 C5 C6 C7 177.8(2)
C4 C5 C6 C7 -2.3(4)
N1 C5 C6 C11 -2.2(3)
C4 C5 C6 C11 177.8(2)
C11 C6 C7 C8 -0.3(4)
C5 C6 C7 C8 179.7(2)
C6 C7 C8 C9 0.5(4)
C7 C8 C9 C10 0.0(4)
C17 O5 C10 C9 175.0(2)
C17 O5 C10 C11 -4.4(4)
C8 C9 C10 O5 179.9(2)
C8 C9 C10 C11 -0.6(4)
O5 C10 C11 C6 -179.8(2)
C9 C10 C11 C6 0.7(3)
C7 C6 C11 C10 -0.2(3)
C5 C6 C11 C10 179.7(2)
C5 N1 C12 C13 0.0(3)
C5 N1 C12 C16 -179.3(2)
C4 C3 C13 C12 0.7(3)
C2 C3 C13 C12 -178.3(2)
C4 C3 C13 C14 179.4(2)
C2 C3 C13 C14 0.4(4)
N1 C12 C13 C3 -0.7(3)
C16 C12 C13 C3 178.6(2)
N1 C12 C13 C14 -179.6(2)
C16 C12 C13 C14 -0.2(3)
C15 O3 C14 O4 -0.2(3)
C15 O3 C14 C13 175.9(2)
C3 C13 C14 O4 -95.4(3)
C12 C13 C14 O4 83.3(3)
C3 C13 C14 O3 88.4(3)
C12 C13 C14 O3 -92.8(2)
